data_7209153
loop_
_publ_author_name
'Zhang, Ming-Dao'
'Di, Chang-Miao'
'Qin, Ling'
'Yang, Qing-Xiang'
'Li, Yi-Zhi'
'Guo, Zi-Jian'
'Zheng, He-Gen'

_publ_section_title
;
 Chiral 3D/3D hetero-interpenetrating framework with six kinds of helices,
 3D polyrotaxane and 2D network via one-pot reaction
;
_journal_issue 2
_journal_name_full CrystEngComm
_journal_page_first 227
_journal_paper_doi 10.1039/c2ce26696b
_journal_volume 15
_journal_year 2013
_chemical_formula_moiety 'C97 H71 Cd2 N9 O13 S2'
_chemical_formula_sum 'C97 H71 Cd2 N9 O13 S2'
_chemical_formula_weight 1859.55
_chemical_name_systematic
;
?
;
_space_group_IT_number 2
_symmetry_cell_setting triclinic
_symmetry_space_group_name_Hall '-P 1'
_symmetry_space_group_name_H-M 'P -1'
_atom_sites_solution_hydrogens geom
_atom_sites_solution_primary direct
_atom_sites_solution_secondary difmap
_audit_creation_method SHELXL-97
_cell_angle_alpha 98.129(5)
_cell_angle_beta 106.949(5)
_cell_angle_gamma 115.195(4)
_cell_formula_units_Z 2
_cell_length_a 15.923(4)
_cell_length_b 18.233(4)
_cell_length_c 19.264(7)
_cell_measurement_reflns_used 9549
_cell_measurement_temperature 296(2)
_cell_measurement_theta_max 28.218
_cell_measurement_theta_min 2.261
_cell_volume 4608(2)
_computing_structure_refinement 'SHELXL-97 (Sheldrick, 1997)'
_computing_structure_solution 'SHELXS-97 (Sheldrick, 1990)'
_diffrn_ambient_temperature 296(2)
_diffrn_measured_fraction_theta_full 0.996
_diffrn_measured_fraction_theta_max 0.996
_diffrn_radiation_monochromator graphite
_diffrn_radiation_source 'fine-focus sealed tube'
_diffrn_radiation_type MoK\a
_diffrn_radiation_wavelength 0.71073
_diffrn_reflns_av_R_equivalents 0.0430
_diffrn_reflns_av_sigmaI/netI 0.0568
_diffrn_reflns_limit_h_max 18
_diffrn_reflns_limit_h_min -18
_diffrn_reflns_limit_k_max 14
_diffrn_reflns_limit_k_min -21
_diffrn_reflns_limit_l_max 22
_diffrn_reflns_limit_l_min -22
_diffrn_reflns_number 26098
_diffrn_reflns_theta_full 25.00
_diffrn_reflns_theta_max 25.00
_diffrn_reflns_theta_min 1.30
_exptl_absorpt_coefficient_mu 0.572
_exptl_absorpt_correction_T_max 0.872
_exptl_absorpt_correction_T_min 0.833
_exptl_absorpt_correction_type multi-scan
_exptl_crystal_colour yellow
_exptl_crystal_density_diffrn 1.340
_exptl_crystal_density_method 'not measured'
_exptl_crystal_description block
_exptl_crystal_F_000 1896
_exptl_crystal_size_max 0.32
_exptl_crystal_size_mid 0.30
_exptl_crystal_size_min 0.24
_platon_squeeze_details
;
;
_refine_diff_density_max 0.982
_refine_diff_density_min -1.145
_refine_diff_density_rms 0.087
_refine_ls_extinction_method none
_refine_ls_goodness_of_fit_ref 1.044
_refine_ls_hydrogen_treatment constr
_refine_ls_matrix_type full
_refine_ls_number_parameters 1140
_refine_ls_number_reflns 16165
_refine_ls_number_restraints 2589
_refine_ls_restrained_S_all 1.230
_refine_ls_R_factor_all 0.0703
_refine_ls_R_factor_gt 0.0520
_refine_ls_shift/su_max 0.004
_refine_ls_shift/su_mean 0.000
_refine_ls_structure_factor_coef Fsqd
_refine_ls_weighting_details 'calc w=1/[\s^2^(Fo^2^)+(0.0925P)^2^+0.0000P] where P=(Fo^2^+2Fc^2^)/3'
_refine_ls_weighting_scheme calc
_refine_ls_wR_factor_gt 0.1502
_refine_ls_wR_factor_ref 0.1583
_reflns_number_gt 11374
_reflns_number_total 16165
_reflns_threshold_expression >2sigma(I)
_cod_data_source_file c2ce26696b.txt
_cod_data_source_block zmd-1
_cod_depositor_comments
;
The following automatic conversions were performed:

'_symmetry_cell_setting' value 'Triclinic' changed to 'triclinic'
according to /home/saulius/struct/CIF-dictionaries/cif_core.dic
dictionary named 'cif_core.dic' version 2.4.2 from 2011-04-26.

Automatic conversion script
Id: cif_fix_values 1891 2012-01-12 08:04:46Z andrius 
;
_cod_original_sg_symbol_Hall -P1
_cod_original_sg_symbol_H-M P-1
_cod_database_code 7209153

loop_
_symmetry_equiv_pos_as_xyz
'x, y, z'
'-x, -y, -z'

loop_
_atom_site_label
_atom_site_type_symbol
_atom_site_fract_x
_atom_site_fract_y
_atom_site_fract_z
_atom_site_U_iso_or_equiv
_atom_site_adp_type
_atom_site_occupancy
_atom_site_symmetry_multiplicity
_atom_site_calc_flag
_atom_site_refinement_flags
_atom_site_disorder_assembly
_atom_site_disorder_group
C1 C 0.7357(4) 0.8070(4) 1.3959(3) 0.0528(13) Uani 1 1 d U . .
H1 H 0.7306 0.8101 1.4430 0.063 Uiso 1 1 calc RU . .
C2 C 0.6490(4) 0.7694(4) 1.3318(3) 0.0512(12) Uani 1 1 d U . .
H2 H 0.5872 0.7485 1.3364 0.061 Uiso 1 1 calc RU . .
C3 C 0.6512(4) 0.7616(4) 1.2600(3) 0.0453(11) Uani 1 1 d U . .
C4 C 0.7468(5) 0.7979(4) 1.2592(3) 0.0634(15) Uani 1 1 d U . .
H4 H 0.7545 0.7976 1.2131 0.076 Uiso 1 1 calc RU . .
C5 C 0.8300(5) 0.8341(4) 1.3260(3) 0.0641(15) Uani 1 1 d U . .
H5 H 0.8928 0.8564 1.3228 0.077 Uiso 1 1 calc RU . .
C6 C -0.2256(8) 0.5423(8) 0.8133(7) 0.142(3) Uani 1 1 d U . .
H6 H -0.2797 0.5058 0.7676 0.170 Uiso 1 1 calc RU . .
C7 C -0.1357(7) 0.5353(7) 0.8403(6) 0.120(2) Uani 1 1 d U . .
H7 H -0.1295 0.4949 0.8100 0.144 Uiso 1 1 calc RU . .
C8 C -0.0589(6) 0.5873(6) 0.9097(5) 0.0893(18) Uani 1 1 d U . .
C9 C -0.0705(7) 0.6458(7) 0.9547(6) 0.119(2) Uani 1 1 d U . .
H9 H -0.0185 0.6807 1.0019 0.143 Uiso 1 1 calc RU . .
C10 C -0.1595(8) 0.6550(8) 0.9318(8) 0.148(3) Uani 1 1 d U . .
H10 H -0.1704 0.6908 0.9629 0.177 Uiso 1 1 calc RU . .
C11 C 0.4997(4) 0.4642(4) 0.6765(3) 0.0504(13) Uani 1 1 d U . .
H11 H 0.5671 0.4862 0.6835 0.061 Uiso 1 1 calc RU . .
C12 C 0.4782(4) 0.4807(4) 0.7391(3) 0.0511(12) Uani 1 1 d U . .
H12 H 0.5302 0.5121 0.7869 0.061 Uiso 1 1 calc RU . .
C13 C 0.3781(4) 0.4502(4) 0.7307(3) 0.0446(11) Uani 1 1 d U . .
C14 C 0.3068(4) 0.4038(4) 0.6582(3) 0.0503(12) Uani 1 1 d U . .
H14 H 0.2388 0.3818 0.6493 0.060 Uiso 1 1 calc RU . .
C15 C 0.3341(4) 0.3895(4) 0.5985(3) 0.0463(12) Uani 1 1 d U . .
H15 H 0.2835 0.3580 0.5502 0.056 Uiso 1 1 calc RU . .
C16 C 0.5589(4) 0.7171(4) 1.1894(3) 0.0437(11) Uani 1 1 d U . .
C17 C 0.4654(4) 0.6655(4) 1.1892(3) 0.0563(13) Uani 1 1 d U . .
H17 H 0.4593 0.6638 1.2355 0.068 Uiso 1 1 calc RU . .
C18 C 0.3795(5) 0.6157(4) 1.1217(3) 0.0583(13) Uani 1 1 d U . .
H18 H 0.3177 0.5804 1.1231 0.070 Uiso 1 1 calc RU . .
C19 C 0.3882(4) 0.6198(4) 1.0522(3) 0.0467(11) Uani 1 1 d U . .
C20 C 0.4800(5) 0.6728(4) 1.0519(3) 0.0564(13) Uani 1 1 d U . .
H20 H 0.4859 0.6766 1.0058 0.068 Uiso 1 1 calc RU . .
C21 C 0.5633(5) 0.7202(4) 1.1185(3) 0.0572(14) Uani 1 1 d U . .
H21 H 0.6247 0.7556 1.1165 0.069 Uiso 1 1 calc RU . .
C22 C 0.0348(5) 0.5806(5) 0.9368(4) 0.0699(15) Uani 1 1 d U . .
C23 C 0.0315(5) 0.5035(5) 0.9155(4) 0.0728(15) Uani 1 1 d U . .
H23 H -0.0307 0.4545 0.8882 0.087 Uiso 1 1 calc RU . .
C24 C 0.1178(5) 0.4978(5) 0.9338(3) 0.0633(14) Uani 1 1 d U . .
H24 H 0.1139 0.4451 0.9200 0.076 Uiso 1 1 calc RU . .
C25 C 0.2112(4) 0.5705(4) 0.9730(3) 0.0500(11) Uani 1 1 d U . .
C26 C 0.2150(5) 0.6478(4) 0.9978(3) 0.0587(13) Uani 1 1 d U . .
H26 H 0.2768 0.6967 1.0263 0.070 Uiso 1 1 calc RU . .
C27 C 0.1275(5) 0.6516(5) 0.9802(4) 0.0697(15) Uani 1 1 d U . .
H27 H 0.1306 0.7032 0.9980 0.084 Uiso 1 1 calc RU . .
C28 C 0.3525(4) 0.4709(4) 0.7959(3) 0.0451(11) Uani 1 1 d U . .
C29 C 0.4061(4) 0.4780(4) 0.8691(3) 0.0532(12) Uani 1 1 d U . .
H29 H 0.4578 0.4648 0.8780 0.064 Uiso 1 1 calc RU . .
C30 C 0.3852(4) 0.5042(4) 0.9298(3) 0.0522(12) Uani 1 1 d U . .
H30 H 0.4199 0.5047 0.9781 0.063 Uiso 1 1 calc RU . .
C31 C 0.3139(4) 0.5296(4) 0.9197(3) 0.0458(11) Uani 1 1 d U . .
C32 C 0.2552(4) 0.5178(4) 0.8463(3) 0.0551(12) Uani 1 1 d U . .
H32 H 0.2031 0.5306 0.8374 0.066 Uiso 1 1 calc RU . .
C33 C 0.2734(4) 0.4872(4) 0.7859(3) 0.0567(13) Uani 1 1 d U . .
H33 H 0.2308 0.4770 0.7366 0.068 Uiso 1 1 calc RU . .
C34 C 0.7843(5) 0.0099(4) 0.3872(3) 0.0604(14) Uani 1 1 d U . .
H34 H 0.7753 -0.0012 0.4309 0.072 Uiso 1 1 calc RU . .
C35 C 0.7001(4) -0.0236(4) 0.3200(3) 0.0577(14) Uani 1 1 d U . .
H35 H 0.6364 -0.0561 0.3198 0.069 Uiso 1 1 calc RU . .
C36 C 0.7088(4) -0.0096(4) 0.2536(3) 0.0458(11) Uani 1 1 d U . .
C37 C 0.8070(5) 0.0428(5) 0.2612(4) 0.0724(17) Uani 1 1 d U . .
H37 H 0.8185 0.0569 0.2190 0.087 Uiso 1 1 calc RU . .
C38 C 0.8876(5) 0.0743(5) 0.3301(4) 0.0719(17) Uani 1 1 d U . .
H38 H 0.9520 0.1093 0.3328 0.086 Uiso 1 1 calc RU . .
C39 C -0.1527(8) -0.1744(7) -0.2058(6) 0.141(3) Uani 1 1 d U . .
H39 H -0.2016 -0.2058 -0.2548 0.169 Uiso 1 1 calc RU . .
C40 C -0.0616(7) -0.1762(7) -0.1858(5) 0.118(2) Uani 1 1 d U . .
H40 H -0.0506 -0.2046 -0.2232 0.142 Uiso 1 1 calc RU . .
C41 C 0.0089(5) -0.1393(5) -0.1161(4) 0.0809(17) Uani 1 1 d U . .
C42 C -0.0171(6) -0.1040(6) -0.0630(5) 0.112(2) Uani 1 1 d U . .
H42 H 0.0266 -0.0803 -0.0119 0.134 Uiso 1 1 calc RU . .
C43 C -0.1090(7) -0.1038(7) -0.0860(6) 0.132(3) Uani 1 1 d U . .
H43 H -0.1279 -0.0834 -0.0496 0.158 Uiso 1 1 calc RU . .
C44 C 0.5479(7) -0.2839(6) -0.3541(5) 0.0656(19) Uani 0.727(5) 1 d PU A 1
H44B H 0.6129 -0.2562 -0.3567 0.079 Uiso 0.727(5) 1 d PRU A 1
C45 C 0.5345(7) -0.2461(6) -0.2946(5) 0.0662(19) Uani 0.727(5) 1 d PU A 1
H45B H 0.5874 -0.1920 -0.2586 0.079 Uiso 0.727(5) 1 d PRU A 1
C46 C 0.4433(8) -0.2867(7) -0.2866(4) 0.0446(15) Uani 0.727(5) 1 d PU A 1
C47 C 0.3738(7) -0.3659(6) -0.3396(4) 0.0575(17) Uani 0.727(5) 1 d PU A 1
H47B H 0.3115 -0.3994 -0.3345 0.069 Uiso 0.727(5) 1 d PRU A 1
C48 C 0.3940(7) -0.3972(6) -0.3995(5) 0.0576(18) Uani 0.727(5) 1 d PU A 1
H48B H 0.3435 -0.4513 -0.4366 0.069 Uiso 0.727(5) 1 d PRU A 1
N6 N 0.4793(7) -0.3550(7) -0.4079(4) 0.044(3) Uani 0.727(5) 1 d PU . 1
C44' C 0.5434(12) -0.3368(12) -0.3329(8) 0.054(3) Uani 0.273(5) 1 d PGU A 2
H44A H 0.5981 -0.3488 -0.3243 0.064 Uiso 0.273(5) 1 d PRU A 2
C45' C 0.5300(12) -0.3006(12) -0.2714(6) 0.054(3) Uani 0.273(5) 1 d PGU A 2
H45A H 0.5751 -0.2880 -0.2202 0.065 Uiso 0.273(5) 1 d PRU A 2
C46' C 0.4514(14) -0.2825(14) -0.2839(7) 0.052(3) Uani 0.273(5) 1 d PGU A 2
C47' C 0.3861(11) -0.3007(12) -0.3579(8) 0.054(3) Uani 0.273(5) 1 d PGU A 2
H47A H 0.3318 -0.2882 -0.3665 0.065 Uiso 0.273(5) 1 d PRU A 2
C48' C 0.3995(12) -0.3370(12) -0.4194(6) 0.055(3) Uani 0.273(5) 1 d PGU A 2
H48A H 0.3544 -0.3495 -0.4705 0.066 Uiso 0.273(5) 1 d PRU A 2
N6' N 0.4781(14) -0.3550(15) -0.4069(7) 0.044(8) Uani 0.273(5) 1 d PGU . 2
C49 C 0.6221(4) -0.0469(4) 0.1798(3) 0.0441(11) Uani 1 1 d U . .
C50 C 0.5229(4) -0.0798(4) 0.1740(3) 0.0453(11) Uani 1 1 d U . .
H50 H 0.5104 -0.0799 0.2183 0.054 Uiso 1 1 calc RU . .
C51 C 0.4427(4) -0.1121(4) 0.1049(3) 0.0459(11) Uani 1 1 d U . .
H51 H 0.3775 -0.1335 0.1034 0.055 Uiso 1 1 calc RU . .
C52 C 0.4583(4) -0.1131(4) 0.0372(3) 0.0433(11) Uani 1 1 d U A .
C53 C 0.5573(4) -0.0814(4) 0.0431(3) 0.0531(12) Uani 1 1 d U . .
H53 H 0.5701 -0.0821 -0.0011 0.064 Uiso 1 1 calc RU . .
C54 C 0.6361(4) -0.0494(4) 0.1117(3) 0.0540(13) Uani 1 1 d U . .
H54 H 0.7012 -0.0286 0.1130 0.065 Uiso 1 1 calc RU . .
C55 C 0.1051(5) -0.1412(5) -0.0913(4) 0.0661(14) Uani 1 1 d U . .
C56 C 0.1163(5) -0.2007(5) -0.1369(3) 0.0673(15) Uani 1 1 d U . .
H56 H 0.0621 -0.2402 -0.1815 0.081 Uiso 1 1 calc RU . .
C57 C 0.2055(5) -0.2016(4) -0.1169(3) 0.0584(13) Uani 1 1 d U . .
H57 H 0.2110 -0.2415 -0.1485 0.070 Uiso 1 1 calc RU . .
C58 C 0.2879(4) -0.1446(4) -0.0507(3) 0.0438(11) Uani 1 1 d U A .
C59 C 0.2764(4) -0.0875(4) -0.0029(3) 0.0517(12) Uani 1 1 d U . .
H59 H 0.3295 -0.0500 0.0430 0.062 Uiso 1 1 calc RU . .
C60 C 0.1862(5) -0.0870(4) -0.0241(3) 0.0630(14) Uani 1 1 d U . .
H60 H 0.1799 -0.0486 0.0084 0.076 Uiso 1 1 calc RU . .
C61 C 0.4283(4) -0.2482(4) -0.2210(3) 0.0461(11) Uani 1 1 d U . .
C62 C 0.4348(5) -0.1703(4) -0.2088(3) 0.0582(13) Uani 1 1 d U A .
H62 H 0.4512 -0.1389 -0.2416 0.070 Uiso 1 1 calc RU . .
C63 C 0.4175(5) -0.1363(4) -0.1487(3) 0.0550(12) Uani 1 1 d U . .
H63 H 0.4216 -0.0832 -0.1421 0.066 Uiso 1 1 calc RU A .
C64 C 0.3947(4) -0.1805(4) -0.0995(3) 0.0447(11) Uani 1 1 d U A .
C65 C 0.3821(5) -0.2614(4) -0.1137(3) 0.0623(13) Uani 1 1 d U . .
H65 H 0.3621 -0.2941 -0.0827 0.075 Uiso 1 1 calc RU A .
C66 C 0.3993(5) -0.2941(4) -0.1744(3) 0.0636(13) Uani 1 1 d U A .
H66 H 0.3909 -0.3487 -0.1833 0.076 Uiso 1 1 calc RU . .
C67 C 1.0263(4) 0.2610(4) 0.5501(3) 0.0475(12) Uani 1 1 d U . .
C68 C 1.0338(4) 0.3440(4) 0.5854(3) 0.0459(12) Uani 1 1 d U . .
C69 C 1.0693(4) 0.4119(4) 0.5571(3) 0.0516(13) Uani 1 1 d U . .
H69 H 1.0863 0.4055 0.5152 0.062 Uiso 1 1 calc RU . .
C70 C 1.0797(4) 0.4896(4) 0.5913(3) 0.0548(13) Uani 1 1 d U . .
H70 H 1.1020 0.5352 0.5721 0.066 Uiso 1 1 calc RU . .
C71 C 1.0558(4) 0.4970(4) 0.6546(3) 0.0510(13) Uani 1 1 d U . .
C72 C 1.0204(4) 0.4301(4) 0.6825(3) 0.0548(13) Uani 1 1 d U . .
H72 H 1.0050 0.4366 0.7252 0.066 Uiso 1 1 calc RU . .
C73 C 1.0078(4) 0.3531(4) 0.6466(3) 0.0529(13) Uani 1 1 d U . .
H73 H 0.9814 0.3067 0.6640 0.064 Uiso 1 1 calc RU . .
C74 C 0.9617(4) 0.5976(3) 0.6632(3) 0.0454(12) Uani 1 1 d U . .
C75 C 0.9625(4) 0.6684(4) 0.6483(3) 0.0463(12) Uani 1 1 d U . .
H75 H 1.0228 0.7151 0.6549 0.056 Uiso 1 1 calc RU . .
C76 C 0.8735(4) 0.6708(3) 0.6234(3) 0.0439(11) Uani 1 1 d U . .
H76 H 0.8742 0.7201 0.6152 0.053 Uiso 1 1 calc RU . .
C77 C 0.7837(4) 0.6007(3) 0.6107(3) 0.0374(10) Uani 1 1 d U . .
C78 C 0.7837(4) 0.5282(4) 0.6232(4) 0.0576(14) Uani 1 1 d U . .
H78 H 0.7229 0.4799 0.6128 0.069 Uiso 1 1 calc RU . .
C79 C 0.8723(5) 0.5262(4) 0.6507(4) 0.0663(15) Uani 1 1 d U . .
H79 H 0.8722 0.4778 0.6606 0.080 Uiso 1 1 calc RU . .
C80 C 0.6870(4) 0.6018(4) 0.5791(3) 0.0379(11) Uani 1 1 d U . .
C81 C 0.8876(4) -0.0448(4) 0.5755(3) 0.0466(12) Uani 1 1 d U . .
C82 C 0.8212(5) -0.0250(4) 0.6071(3) 0.0510(12) Uani 1 1 d U . .
C83 C 0.8318(5) 0.0544(4) 0.6213(4) 0.0674(14) Uani 1 1 d U . .
H83 H 0.8808 0.0969 0.6112 0.081 Uiso 1 1 calc RU . .
C84 C 0.7709(6) 0.0729(5) 0.6506(4) 0.0737(14) Uani 1 1 d U . .
H84 H 0.7808 0.1280 0.6623 0.088 Uiso 1 1 calc RU . .
C85 C 0.6954(5) 0.0086(5) 0.6620(4) 0.0652(13) Uani 1 1 d U . .
C86 C 0.6823(6) -0.0718(5) 0.6459(4) 0.0751(16) Uani 1 1 d U . .
H86 H 0.6303 -0.1151 0.6529 0.090 Uiso 1 1 calc RU . .
C87 C 0.7456(5) -0.0896(5) 0.6192(4) 0.0680(15) Uani 1 1 d U . .
H87 H 0.7376 -0.1441 0.6096 0.082 Uiso 1 1 calc RU . .
C88 C 0.5925(6) 0.1033(5) 0.6656(4) 0.0697(14) Uani 1 1 d U . .
C89 C 0.6557(6) 0.1903(5) 0.7048(4) 0.0809(16) Uani 1 1 d U . .
H89 H 0.7115 0.2097 0.7499 0.097 Uiso 1 1 calc RU . .
C90 C 0.6318(6) 0.2466(5) 0.6737(4) 0.0761(16) Uani 1 1 d U . .
H90 H 0.6713 0.3048 0.6988 0.091 Uiso 1 1 calc RU . .
C91 C 0.5500(5) 0.2170(4) 0.6062(4) 0.0598(13) Uani 1 1 d U . .
C92 C 0.4888(6) 0.1297(5) 0.5684(4) 0.0698(15) Uani 1 1 d U . .
H92 H 0.4324 0.1099 0.5237 0.084 Uiso 1 1 calc RU . .
C93 C 0.5123(6) 0.0731(5) 0.5979(4) 0.0767(15) Uani 1 1 d U . .
H93 H 0.4739 0.0151 0.5720 0.092 Uiso 1 1 calc RU . .
C94 C 0.5254(5) 0.2783(4) 0.5728(4) 0.0548(12) Uani 1 1 d U . .
C95 C 0.7697(9) 0.2071(8) 0.4187(7) 0.163(4) Uani 1 1 d U . .
H95A H 0.7088 0.1588 0.3813 0.244 Uiso 1 1 calc RU . .
H95B H 0.8196 0.1905 0.4375 0.244 Uiso 1 1 calc RU . .
H95C H 0.7944 0.2510 0.3958 0.244 Uiso 1 1 calc RU . .
Cd1 Cd 0.47961(3) 0.38871(2) 0.508736(18) 0.03484(12) Uani 1 1 d . . .
Cd2 Cd 1.02346(3) 0.11285(2) 0.499924(19) 0.03866(13) Uani 1 1 d . . .
N1 N 0.8284(3) 0.8400(3) 1.3942(2) 0.0454(11) Uani 1 1 d . . .
N2 N -0.2264(7) 0.6041(6) 0.8580(6) 0.133 Uani 1 1 d . . .
N3 N 0.4300(3) 0.4187(3) 0.6067(2) 0.0391(10) Uani 1 1 d . . .
N4 N 0.8776(3) 0.0573(3) 0.3919(2) 0.0457(11) Uani 1 1 d . . .
N5 N -0.1712(7) -0.1333(5) -0.1617(5) 0.132 Uani 1 1 d . . .
N7 N 0.3014(3) 0.5668(3) 0.9833(2) 0.0480(11) Uani 1 1 d . . .
N8 N 0.3792(3) -0.1461(3) -0.0355(2) 0.0421(10) Uani 1 1 d . . .
N9 N 0.7491(8) 0.2388(7) 0.4808(6) 0.141(3) Uani 1 1 d . . .
O1 O 0.5869(3) 0.3552(3) 0.6007(3) 0.0693(12) Uani 1 1 d U . .
O2 O 0.4421(3) 0.2490(3) 0.5184(2) 0.0616(11) Uani 1 1 d . . .
O3 O 0.9403(3) 0.0057(2) 0.5492(2) 0.0518(10) Uani 1 1 d . . .
O4 O 0.8853(3) -0.1149(2) 0.5762(2) 0.0498(9) Uani 1 1 d . . .
O5 O 0.6047(3) 0.5322(2) 0.5542(2) 0.0488(9) Uani 1 1 d . . .
O6 O 0.6893(3) 0.6700(2) 0.5756(2) 0.0444(9) Uani 1 1 d . . .
O7 O 0.9854(3) 0.1996(3) 0.5728(3) 0.0621(11) Uani 1 1 d . . .
O8 O 1.0641(3) 0.2574(2) 0.5028(2) 0.0598(11) Uani 1 1 d . . .
O9 O 0.6802(7) 0.0710(6) 0.7846(4) 0.170(4) Uani 1 1 d . . .
O10 O 0.5292(7) -0.0473(5) 0.6820(5) 0.163(4) Uani 1 1 d . . .
O11 O 1.0945(4) 0.5998(3) 0.7814(2) 0.0867(17) Uani 1 1 d . . .
O12 O 1.1504(3) 0.6617(3) 0.6880(3) 0.0871(17) Uani 1 1 d . . .
S1 S 0.6206(3) 0.0303(2) 0.70490(17) 0.1220(12) Uani 1 1 d . . .
S2 S 1.07711(12) 0.59722(10) 0.70379(9) 0.0615(5) Uani 1 1 d . . .
C97 C 0.7711(9) 0.3125(9) 0.5195(8) 0.138(3) Uani 1 1 d U . .
H97 H 0.7593 0.3204 0.5637 0.166 Uiso 1 1 calc RU . .
O13 O 0.8105(14) 0.3753(11) 0.4940(10) 0.320(9) Uani 1 1 d . . .
C96 C 0.7179(10) 0.1652(9) 0.5062(7) 0.170(4) Uani 1 1 d U . .
H96A H 0.7511 0.1346 0.4951 0.255 Uiso 1 1 calc RU . .
H96B H 0.6461 0.1291 0.4805 0.255 Uiso 1 1 calc RU . .
H96C H 0.7355 0.1827 0.5602 0.255 Uiso 1 1 calc RU . .

loop_
_atom_site_aniso_label
_atom_site_aniso_U_11
_atom_site_aniso_U_22
_atom_site_aniso_U_33
_atom_site_aniso_U_23
_atom_site_aniso_U_13
_atom_site_aniso_U_12
C1 0.051(3) 0.066(3) 0.035(2) 0.005(2) 0.015(2) 0.028(3)
C2 0.047(3) 0.065(3) 0.039(2) 0.008(2) 0.016(2) 0.029(2)
C3 0.047(2) 0.057(3) 0.036(2) 0.010(2) 0.0134(19) 0.031(2)
C4 0.050(3) 0.087(3) 0.040(2) 0.011(2) 0.019(2) 0.025(3)
C5 0.046(3) 0.087(4) 0.048(3) 0.009(3) 0.019(2) 0.026(3)
C6 0.089(5) 0.157(6) 0.149(5) 0.050(5) 0.017(4) 0.054(4)
C7 0.074(4) 0.150(4) 0.123(4) 0.043(4) 0.026(3) 0.051(4)
C8 0.064(3) 0.118(4) 0.101(4) 0.046(3) 0.035(3) 0.051(3)
C9 0.080(4) 0.135(4) 0.138(4) 0.035(4) 0.025(3) 0.063(3)
C10 0.097(5) 0.156(6) 0.163(6) 0.031(5) 0.028(5) 0.060(4)
C11 0.039(3) 0.069(3) 0.040(3) 0.004(2) 0.013(2) 0.029(2)
C12 0.046(3) 0.069(3) 0.038(2) 0.004(2) 0.010(2) 0.036(2)
C13 0.048(2) 0.063(3) 0.036(2) 0.011(2) 0.0153(19) 0.040(2)
C14 0.042(2) 0.074(3) 0.039(2) 0.008(2) 0.015(2) 0.035(2)
C15 0.044(3) 0.065(3) 0.031(2) 0.007(2) 0.014(2) 0.030(2)
C16 0.047(2) 0.058(3) 0.033(2) 0.0098(19) 0.0140(19) 0.033(2)
C17 0.048(3) 0.080(3) 0.032(2) 0.008(2) 0.014(2) 0.029(2)
C18 0.048(3) 0.081(3) 0.035(2) 0.009(2) 0.016(2) 0.026(2)
C19 0.051(2) 0.067(3) 0.032(2) 0.0101(19) 0.0146(19) 0.039(2)
C20 0.057(3) 0.071(3) 0.030(2) 0.017(2) 0.015(2) 0.024(2)
C21 0.053(3) 0.068(3) 0.038(2) 0.014(2) 0.016(2) 0.022(2)
C22 0.057(3) 0.105(3) 0.073(3) 0.043(3) 0.036(2) 0.050(3)
C23 0.055(3) 0.101(3) 0.072(3) 0.030(3) 0.032(2) 0.042(3)
C24 0.058(3) 0.084(3) 0.054(3) 0.019(2) 0.026(2) 0.039(2)
C25 0.051(2) 0.077(3) 0.038(2) 0.018(2) 0.0215(19) 0.042(2)
C26 0.057(3) 0.077(3) 0.055(3) 0.020(2) 0.025(2) 0.041(2)
C27 0.064(3) 0.091(3) 0.078(3) 0.030(3) 0.036(2) 0.052(3)
C28 0.048(2) 0.067(3) 0.032(2) 0.011(2) 0.0149(18) 0.039(2)
C29 0.057(3) 0.076(3) 0.041(2) 0.010(2) 0.013(2) 0.050(2)
C30 0.061(3) 0.075(3) 0.033(2) 0.012(2) 0.013(2) 0.048(2)
C31 0.050(2) 0.067(3) 0.031(2) 0.0120(19) 0.0156(18) 0.039(2)
C32 0.056(3) 0.085(3) 0.036(2) 0.011(2) 0.013(2) 0.050(2)
C33 0.055(3) 0.090(3) 0.030(2) 0.009(2) 0.012(2) 0.046(2)
C34 0.055(3) 0.079(3) 0.044(3) 0.012(2) 0.016(2) 0.034(3)
C35 0.040(3) 0.078(3) 0.046(3) 0.014(2) 0.016(2) 0.024(2)
C36 0.046(2) 0.058(3) 0.041(2) 0.018(2) 0.0180(19) 0.030(2)
C37 0.050(3) 0.088(3) 0.048(3) 0.024(3) 0.011(2) 0.012(3)
C38 0.045(3) 0.087(4) 0.058(3) 0.026(3) 0.011(3) 0.015(3)
C39 0.091(4) 0.152(5) 0.118(5) -0.024(4) -0.013(4) 0.062(4)
C40 0.078(4) 0.142(4) 0.098(4) -0.019(4) 0.002(3) 0.062(3)
C41 0.063(3) 0.101(3) 0.072(3) -0.002(3) 0.013(3) 0.052(3)
C42 0.077(3) 0.128(4) 0.098(4) -0.016(4) 0.005(3) 0.058(3)
C43 0.087(4) 0.150(5) 0.118(5) -0.026(4) 0.011(4) 0.063(4)
C44 0.070(3) 0.064(3) 0.057(3) 0.006(3) 0.041(3) 0.022(3)
C45 0.075(3) 0.061(3) 0.056(3) 0.008(3) 0.038(3) 0.024(3)
C46 0.065(3) 0.051(3) 0.044(2) 0.018(2) 0.035(2) 0.040(2)
C47 0.067(3) 0.061(3) 0.054(3) 0.009(3) 0.040(2) 0.031(3)
C48 0.065(3) 0.060(3) 0.052(3) 0.010(3) 0.034(3) 0.030(3)
N6 0.045(4) 0.047(4) 0.044(4) 0.007(4) 0.024(4) 0.025(4)
C44' 0.067(4) 0.059(4) 0.051(4) 0.013(4) 0.036(4) 0.038(4)
C45' 0.071(4) 0.057(4) 0.049(4) 0.012(3) 0.036(3) 0.038(3)
C46' 0.071(3) 0.055(3) 0.048(3) 0.014(3) 0.037(3) 0.037(3)
C47' 0.070(4) 0.058(4) 0.050(4) 0.011(3) 0.036(3) 0.039(3)
C48' 0.069(4) 0.060(4) 0.051(4) 0.009(4) 0.035(4) 0.037(4)
N6' 0.046(9) 0.047(9) 0.044(9) 0.006(9) 0.026(9) 0.024(9)
C49 0.044(2) 0.056(3) 0.038(2) 0.013(2) 0.0164(19) 0.029(2)
C50 0.046(2) 0.057(3) 0.035(2) 0.011(2) 0.0196(19) 0.025(2)
C51 0.044(2) 0.058(3) 0.036(2) 0.008(2) 0.0182(19) 0.026(2)
C52 0.050(2) 0.055(2) 0.036(2) 0.0119(19) 0.0216(18) 0.032(2)
C53 0.050(2) 0.075(3) 0.037(2) 0.013(2) 0.0228(19) 0.030(2)
C54 0.042(2) 0.074(3) 0.044(2) 0.016(2) 0.021(2) 0.026(2)
C55 0.059(3) 0.087(3) 0.059(3) 0.006(2) 0.018(2) 0.049(2)
C56 0.058(3) 0.084(3) 0.052(3) -0.005(3) 0.011(2) 0.042(3)
C57 0.061(3) 0.067(3) 0.046(2) -0.001(2) 0.017(2) 0.039(2)
C58 0.052(2) 0.056(2) 0.036(2) 0.0115(19) 0.0205(18) 0.036(2)
C59 0.052(3) 0.061(3) 0.042(2) 0.001(2) 0.017(2) 0.034(2)
C60 0.061(3) 0.078(3) 0.055(3) 0.002(2) 0.021(2) 0.045(2)
C61 0.065(2) 0.051(2) 0.044(2) 0.0173(19) 0.0347(19) 0.038(2)
C62 0.086(3) 0.055(3) 0.050(2) 0.019(2) 0.041(2) 0.038(2)
C63 0.082(3) 0.051(2) 0.046(2) 0.013(2) 0.034(2) 0.040(2)
C64 0.059(2) 0.053(2) 0.038(2) 0.0128(19) 0.0246(19) 0.038(2)
C65 0.089(3) 0.063(3) 0.051(2) 0.021(2) 0.039(2) 0.041(2)
C66 0.094(3) 0.055(3) 0.060(3) 0.016(2) 0.044(2) 0.044(2)
C67 0.048(3) 0.047(3) 0.049(3) 0.003(2) 0.014(2) 0.032(2)
C68 0.046(3) 0.048(3) 0.047(2) 0.006(2) 0.013(2) 0.032(2)
C69 0.049(3) 0.047(3) 0.053(3) 0.001(2) 0.014(2) 0.029(2)
C70 0.049(3) 0.047(3) 0.059(3) 0.007(2) 0.008(2) 0.027(2)
C71 0.043(3) 0.050(3) 0.053(3) -0.005(2) 0.005(2) 0.033(2)
C72 0.053(3) 0.058(3) 0.054(3) 0.003(2) 0.012(2) 0.038(2)
C73 0.056(3) 0.054(3) 0.056(3) 0.009(2) 0.018(2) 0.038(2)
C74 0.039(2) 0.043(2) 0.050(2) 0.003(2) 0.007(2) 0.027(2)
C75 0.038(2) 0.046(3) 0.052(3) 0.007(2) 0.013(2) 0.023(2)
C76 0.041(3) 0.042(3) 0.053(3) 0.016(2) 0.018(2) 0.025(2)
C77 0.040(2) 0.040(2) 0.036(2) 0.0086(19) 0.0130(19) 0.026(2)
C78 0.038(3) 0.043(3) 0.077(3) 0.013(2) 0.009(2) 0.018(2)
C79 0.052(3) 0.052(3) 0.080(3) 0.014(2) 0.001(2) 0.031(2)
C80 0.039(3) 0.048(3) 0.033(2) 0.008(2) 0.017(2) 0.027(2)
C81 0.060(3) 0.057(3) 0.046(3) 0.018(2) 0.030(2) 0.042(3)
C82 0.069(3) 0.070(3) 0.055(3) 0.032(2) 0.040(2) 0.054(3)
C83 0.090(3) 0.073(3) 0.084(3) 0.035(3) 0.061(3) 0.056(3)
C84 0.097(3) 0.081(3) 0.092(3) 0.040(3) 0.062(3) 0.064(3)
C85 0.090(3) 0.088(3) 0.081(3) 0.053(2) 0.057(2) 0.074(3)
C86 0.081(3) 0.090(4) 0.091(3) 0.038(3) 0.056(3) 0.054(3)
C87 0.079(3) 0.077(3) 0.084(3) 0.031(3) 0.050(3) 0.055(3)
C88 0.093(3) 0.094(3) 0.088(3) 0.057(3) 0.064(3) 0.075(3)
C89 0.100(3) 0.101(3) 0.084(3) 0.041(3) 0.044(3) 0.076(3)
C90 0.097(4) 0.088(3) 0.087(3) 0.039(3) 0.043(3) 0.075(3)
C91 0.076(3) 0.081(3) 0.077(3) 0.046(3) 0.051(3) 0.066(3)
C92 0.088(3) 0.077(3) 0.093(3) 0.050(3) 0.052(3) 0.063(3)
C93 0.093(3) 0.083(3) 0.100(3) 0.047(3) 0.058(3) 0.064(3)
C94 0.077(3) 0.063(3) 0.075(3) 0.039(3) 0.052(3) 0.057(2)
C95 0.125(5) 0.143(5) 0.135(5) -0.014(5) 0.007(5) 0.039(5)
Cd1 0.0390(2) 0.0420(2) 0.0357(2) 0.01094(17) 0.01767(17) 0.02862(19)
Cd2 0.0378(2) 0.0392(2) 0.0364(2) -0.00054(16) 0.01078(17) 0.02303(19)
N1 0.046(3) 0.045(3) 0.039(2) 0.004(2) 0.014(2) 0.022(2)
N2 0.137 0.122 0.188 0.078 0.051 0.101
N3 0.039(2) 0.049(3) 0.034(2) 0.008(2) 0.0138(19) 0.028(2)
N4 0.040(3) 0.049(3) 0.043(2) 0.008(2) 0.008(2) 0.024(2)
N5 0.170 0.127 0.111 -0.017 0.011 0.127
N7 0.047(3) 0.069(3) 0.029(2) 0.003(2) 0.010(2) 0.036(3)
N8 0.042(3) 0.052(3) 0.030(2) 0.0003(19) 0.0137(19) 0.025(2)
N9 0.152(9) 0.141(9) 0.124(7) 0.020(7) 0.039(7) 0.085(8)
O1 0.060(3) 0.060(2) 0.102(4) 0.033(3) 0.028(3) 0.042(2)
O2 0.070(3) 0.062(3) 0.065(3) 0.027(2) 0.022(2) 0.044(2)
O3 0.061(3) 0.052(2) 0.058(2) 0.014(2) 0.033(2) 0.034(2)
O4 0.054(2) 0.056(2) 0.053(2) 0.0114(19) 0.026(2) 0.037(2)
O5 0.037(2) 0.046(2) 0.061(2) 0.0145(19) 0.0146(18) 0.0215(19)
O6 0.045(2) 0.047(2) 0.050(2) 0.0141(18) 0.0175(18) 0.0314(19)
O7 0.078(3) 0.045(2) 0.083(3) 0.016(2) 0.050(3) 0.035(2)
O8 0.086(3) 0.050(2) 0.063(3) 0.014(2) 0.043(2) 0.043(2)
O9 0.330(11) 0.324(11) 0.130(5) 0.167(7) 0.174(7) 0.309(11)
O10 0.234(8) 0.206(8) 0.323(11) 0.233(9) 0.249(9) 0.202(8)
O11 0.099(4) 0.094(4) 0.042(2) -0.026(2) -0.023(2) 0.073(3)
O12 0.047(3) 0.049(3) 0.143(5) -0.007(3) 0.015(3) 0.031(2)
S1 0.210(3) 0.200(3) 0.170(2) 0.158(2) 0.167(2) 0.191(3)
S2 0.0424(9) 0.0470(9) 0.0699(10) -0.0153(8) -0.0075(7) 0.0299(8)
C97 0.104(4) 0.116(4) 0.122(5) -0.003(4) 0.004(4) 0.031(4)
O13 0.35(2) 0.292(18) 0.34(2) 0.148(17) 0.169(17) 0.138(16)
C96 0.135(5) 0.150(6) 0.150(6) 0.026(5) 0.027(5) 0.031(5)

loop_
_atom_type_symbol
_atom_type_description
_atom_type_scat_dispersion_real
_atom_type_scat_dispersion_imag
_atom_type_scat_source
C C 0.0033 0.0016 'International Tables Vol C Tables 4.2.6.8 and 6.1.1.4'
H H 0.0000 0.0000 'International Tables Vol C Tables 4.2.6.8 and 6.1.1.4'
N N 0.0061 0.0033 'International Tables Vol C Tables 4.2.6.8 and 6.1.1.4'
O O 0.0106 0.0060 'International Tables Vol C Tables 4.2.6.8 and 6.1.1.4'
S S 0.1246 0.1234 'International Tables Vol C Tables 4.2.6.8 and 6.1.1.4'
Cd Cd -0.8075 1.2024 'International Tables Vol C Tables 4.2.6.8 and 6.1.1.4'

loop_
_geom_angle_atom_site_label_1
_geom_angle_atom_site_label_2
_geom_angle_atom_site_label_3
_geom_angle
_geom_angle_site_symmetry_1
_geom_angle_site_symmetry_3
N1 C1 C2 123.1(5) . .
N1 C1 H1 118.4 . .
C2 C1 H1 118.4 . .
C1 C2 C3 121.4(5) . .
C1 C2 H2 119.3 . .
C3 C2 H2 119.3 . .
C2 C3 C4 114.9(5) . .
C2 C3 C16 122.8(5) . .
C4 C3 C16 122.3(5) . .
C5 C4 C3 120.1(5) . .
C5 C4 H4 120.0 . .
C3 C4 H4 120.0 . .
N1 C5 C4 125.3(6) . .
N1 C5 H5 117.4 . .
C4 C5 H5 117.4 . .
N2 C6 C7 115.7(11) . .
N2 C6 H6 122.2 . .
C7 C6 H6 122.2 . .
C8 C7 C6 121.2(11) . .
C8 C7 H7 119.4 . .
C6 C7 H7 119.4 . .
C7 C8 C9 118.5(8) . .
C7 C8 C22 120.9(9) . .
C9 C8 C22 120.6(8) . .
C8 C9 C10 123.1(10) . .
C8 C9 H9 118.5 . .
C10 C9 H9 118.5 . .
N2 C10 C9 112.1(11) . .
N2 C10 H10 124.0 . .
C9 C10 H10 124.0 . .
N3 C11 C12 123.9(5) . .
N3 C11 H11 118.1 . .
C12 C11 H11 118.1 . .
C11 C12 C13 119.8(5) . .
C11 C12 H12 120.1 . .
C13 C12 H12 120.1 . .
C14 C13 C12 115.8(5) . .
C14 C13 C28 123.0(5) . .
C12 C13 C28 121.2(5) . .
C13 C14 C15 121.1(5) . .
C13 C14 H14 119.5 . .
C15 C14 H14 119.5 . .
N3 C15 C14 123.1(5) . .
N3 C15 H15 118.5 . .
C14 C15 H15 118.5 . .
C17 C16 C21 116.6(5) . .
C17 C16 C3 122.1(5) . .
C21 C16 C3 121.2(5) . .
C16 C17 C18 122.3(5) . .
C16 C17 H17 118.8 . .
C18 C17 H17 118.8 . .
C19 C18 C17 118.8(6) . .
C19 C18 H18 120.6 . .
C17 C18 H18 120.6 . .
C20 C19 C18 119.2(5) . .
C20 C19 N7 121.9(5) . .
C18 C19 N7 118.8(5) . .
C21 C20 C19 121.0(5) . .
C21 C20 H20 119.5 . .
C19 C20 H20 119.5 . .
C20 C21 C16 121.9(6) . .
C20 C21 H21 119.0 . .
C16 C21 H21 119.0 . .
C23 C22 C27 118.2(6) . .
C23 C22 C8 120.7(7) . .
C27 C22 C8 121.0(7) . .
C24 C23 C22 121.3(7) . .
C24 C23 H23 119.3 . .
C22 C23 H23 119.3 . .
C23 C24 C25 120.0(7) . .
C23 C24 H24 120.0 . .
C25 C24 H24 120.0 . .
C24 C25 C26 118.9(5) . .
C24 C25 N7 120.3(5) . .
C26 C25 N7 120.7(6) . .
C27 C26 C25 119.8(6) . .
C27 C26 H26 120.1 . .
C25 C26 H26 120.1 . .
C26 C27 C22 121.5(7) . .
C26 C27 H27 119.3 . .
C22 C27 H27 119.3 . .
C29 C28 C33 116.2(4) . .
C29 C28 C13 123.3(4) . .
C33 C28 C13 120.4(4) . .
C28 C29 C30 121.9(5) . .
C28 C29 H29 119.1 . .
C30 C29 H29 119.1 . .
C31 C30 C29 120.7(5) . .
C31 C30 H30 119.6 . .
C29 C30 H30 119.6 . .
C30 C31 C32 118.0(4) . .
C30 C31 N7 120.8(4) . .
C32 C31 N7 121.2(4) . .
C31 C32 C33 120.1(5) . .
C31 C32 H32 119.9 . .
C33 C32 H32 119.9 . .
C32 C33 C28 122.4(5) . .
C32 C33 H33 118.8 . .
C28 C33 H33 118.8 . .
N4 C34 C35 122.7(6) . .
N4 C34 H34 118.6 . .
C35 C34 H34 118.6 . .
C36 C35 C34 121.2(6) . .
C36 C35 H35 119.4 . .
C34 C35 H35 119.4 . .
C35 C36 C37 114.5(5) . .
C35 C36 C49 123.4(5) . .
C37 C36 C49 122.1(5) . .
C38 C37 C36 121.2(6) . .
C38 C37 H37 119.4 . .
C36 C37 H37 119.4 . .
N4 C38 C37 123.1(6) . .
N4 C38 H38 118.5 . .
C37 C38 H38 118.5 . .
N5 C39 C40 123.4(9) . .
N5 C39 H39 118.3 . .
C40 C39 H39 118.3 . .
C41 C40 C39 122.7(9) . .
C41 C40 H40 118.6 . .
C39 C40 H40 118.6 . .
C40 C41 C42 114.6(7) . .
C40 C41 C55 125.0(7) . .
C42 C41 C55 120.1(7) . .
C41 C42 C43 120.3(8) . .
C41 C42 H42 119.9 . .
C43 C42 H42 119.9 . .
N5 C43 C42 120.6(9) . .
N5 C43 H43 119.7 . .
C42 C43 H43 119.7 . .
N6 C44 C45 125.3(9) . .
N6 C44 H44B 116.9 . .
C45 C44 H44B 117.8 . .
C44 C45 C46 119.4(9) . .
C44 C45 H45B 120.7 . .
C46 C45 H45B 119.9 . .
C47 C46 C45 115.3(7) . .
C47 C46 C61 124.2(8) . .
C45 C46 C61 120.3(8) . .
C46 C47 C48 120.4(8) . .
C46 C47 H47B 119.3 . .
C48 C47 H47B 120.2 . .
N6 C48 C47 122.7(8) . .
N6 C48 H48B 118.4 . .
C47 C48 H48B 118.9 . .
C44 N6 C48 116.4(7) . .
C44 N6 Cd1 115.6(7) . 2_655
C48 N6 Cd1 127.9(7) . 2_655
C45' C44' N6' 120.0 . .
C45' C44' H44A 120.1 . .
N6' C44' H44A 119.9 . .
C46' C45' C44' 120.0 . .
C46' C45' H45A 120.0 . .
C44' C45' H45A 120.0 . .
C45' C46' C47' 120.0 . .
C45' C46' C61 123.3(9) . .
C47' C46' C61 116.6(9) . .
C48' C47' C46' 120.0 . .
C48' C47' H47A 120.0 . .
C46' C47' H47A 120.0 . .
N6' C48' C47' 120.0 . .
N6' C48' H48A 120.0 . .
C47' C48' H48A 120.0 . .
C48' N6' C44' 120.0 . .
C48' N6' Cd1 119.4(7) . 2_655
C44' N6' Cd1 119.4(7) . 2_655
C54 C49 C50 116.4(5) . .
C54 C49 C36 121.0(5) . .
C50 C49 C36 122.7(5) . .
C51 C50 C49 122.2(5) . .
C51 C50 H50 118.9 . .
C49 C50 H50 118.9 . .
C50 C51 C52 120.6(5) . .
C50 C51 H51 119.7 . .
C52 C51 H51 119.7 . .
C53 C52 C51 117.0(5) . .
C53 C52 N8 119.6(4) . .
C51 C52 N8 123.4(5) . .
C54 C53 C52 121.9(5) . .
C54 C53 H53 119.1 . .
C52 C53 H53 119.1 . .
C53 C54 C49 121.9(5) . .
C53 C54 H54 119.0 . .
C49 C54 H54 119.0 . .
C60 C55 C56 116.8(5) . .
C60 C55 C41 123.3(6) . .
C56 C55 C41 119.9(6) . .
C57 C56 C55 121.1(6) . .
C57 C56 H56 119.4 . .
C55 C56 H56 119.4 . .
C56 C57 C58 121.5(5) . .
C56 C57 H57 119.3 . .
C58 C57 H57 119.3 . .
C57 C58 C59 118.0(5) . .
C57 C58 N8 118.6(4) . .
C59 C58 N8 123.4(5) . .
C60 C59 C58 119.8(5) . .
C60 C59 H59 120.1 . .
C58 C59 H59 120.1 . .
C55 C60 C59 122.7(5) . .
C55 C60 H60 118.7 . .
C59 C60 H60 118.7 . .
C66 C61 C62 117.6(5) . .
C66 C61 C46 119.7(6) . .
C62 C61 C46 122.4(6) . .
C66 C61 C46' 121.1(10) . .
C62 C61 C46' 121.3(10) . .
C46 C61 C46' 4.1(11) . .
C61 C62 C63 121.7(5) . .
C61 C62 H62 119.1 . .
C63 C62 H62 119.1 . .
C64 C63 C62 120.2(5) . .
C64 C63 H63 119.9 . .
C62 C63 H63 119.9 . .
C63 C64 C65 118.6(5) . .
C63 C64 N8 121.5(5) . .
C65 C64 N8 119.8(5) . .
C64 C65 C66 120.0(6) . .
C64 C65 H65 120.0 . .
C66 C65 H65 120.0 . .
C61 C66 C65 121.6(6) . .
C61 C66 H66 119.2 . .
C65 C66 H66 119.2 . .
O8 C67 O7 122.9(5) . .
O8 C67 C68 119.4(5) . .
O7 C67 C68 117.6(5) . .
O8 C67 Cd2 63.0(3) . .
O7 C67 Cd2 59.9(3) . .
C68 C67 Cd2 174.6(4) . .
C73 C68 C69 119.9(5) . .
C73 C68 C67 120.0(5) . .
C69 C68 C67 120.0(5) . .
C68 C69 C70 120.2(5) . .
C68 C69 H69 119.9 . .
C70 C69 H69 119.9 . .
C71 C70 C69 118.1(6) . .
C71 C70 H70 121.0 . .
C69 C70 H70 121.0 . .
C72 C71 C70 121.9(5) . .
C72 C71 S2 118.8(4) . .
C70 C71 S2 119.2(5) . .
C71 C72 C73 119.2(6) . .
C71 C72 H72 120.4 . .
C73 C72 H72 120.4 . .
C68 C73 C72 120.7(6) . .
C68 C73 H73 119.6 . .
C72 C73 H73 119.6 . .
C75 C74 C79 121.1(5) . .
C75 C74 S2 120.1(4) . .
C79 C74 S2 118.8(4) . .
C74 C75 C76 119.6(5) . .
C74 C75 H75 120.2 . .
C76 C75 H75 120.2 . .
C77 C76 C75 120.3(5) . .
C77 C76 H76 119.8 . .
C75 C76 H76 119.8 . .
C76 C77 C78 119.2(5) . .
C76 C77 C80 120.0(5) . .
C78 C77 C80 120.7(5) . .
C79 C78 C77 120.9(6) . .
C79 C78 H78 119.6 . .
C77 C78 H78 119.6 . .
C78 C79 C74 118.8(6) . .
C78 C79 H79 120.6 . .
C74 C79 H79 120.6 . .
O6 C80 O5 121.9(4) . .
O6 C80 C77 119.4(5) . .
O5 C80 C77 118.7(5) . .
O3 C81 O4 122.7(5) . .
O3 C81 C82 120.2(5) . .
O4 C81 C82 117.1(5) . .
C83 C82 C87 119.7(5) . .
C83 C82 C81 121.0(6) . .
C87 C82 C81 119.2(5) . .
C82 C83 C84 121.2(6) . .
C82 C83 H83 119.4 . .
C84 C83 H83 119.4 . .
C85 C84 C83 119.1(6) . .
C85 C84 H84 120.5 . .
C83 C84 H84 120.5 . .
C86 C85 C84 120.2(5) . .
C86 C85 S1 118.8(5) . .
C84 C85 S1 120.8(5) . .
C85 C86 C87 120.7(7) . .
C85 C86 H86 119.6 . .
C87 C86 H86 119.6 . .
C86 C87 C82 119.1(6) . .
C86 C87 H87 120.4 . .
C82 C87 H87 120.4 . .
C93 C88 C89 122.7(6) . .
C93 C88 S1 119.2(6) . .
C89 C88 S1 118.1(6) . .
C90 C89 C88 117.3(7) . .
C90 C89 H89 121.3 . .
C88 C89 H89 121.3 . .
C91 C90 C89 120.6(8) . .
C91 C90 H90 119.7 . .
C89 C90 H90 119.7 . .
C90 C91 C92 120.5(6) . .
C90 C91 C94 120.2(7) . .
C92 C91 C94 119.3(6) . .
C93 C92 C91 119.7(7) . .
C93 C92 H92 120.2 . .
C91 C92 H92 120.2 . .
C88 C93 C92 119.1(8) . .
C88 C93 H93 120.4 . .
C92 C93 H93 120.4 . .
O1 C94 O2 122.8(5) . .
O1 C94 C91 118.9(6) . .
O2 C94 C91 118.3(6) . .
O1 C94 Cd1 61.8(3) . .
O2 C94 Cd1 61.1(3) . .
C91 C94 Cd1 178.8(4) . .
N9 C95 H95A 109.5 . .
N9 C95 H95B 109.5 . .
H95A C95 H95B 109.5 . .
N9 C95 H95C 109.5 . .
H95A C95 H95C 109.5 . .
H95B C95 H95C 109.5 . .
N6 Cd1 N3 177.3(3) 2_655 .
N6 Cd1 N6' 0(6) 2_655 2_655
N3 Cd1 N6' 177(4) . 2_655
N6 Cd1 O5 94.9(3) 2_655 .
N3 Cd1 O5 87.18(14) . .
N6' Cd1 O5 95(6) 2_655 .
N6 Cd1 O6 90.0(2) 2_655 2_666
N3 Cd1 O6 87.34(13) . 2_666
N6' Cd1 O6 90(4) 2_655 2_666
O5 Cd1 O6 127.03(12) . 2_666
N6 Cd1 O2 86.8(3) 2_655 .
N3 Cd1 O2 92.58(15) . .
N6' Cd1 O2 87(6) 2_655 .
O5 Cd1 O2 144.37(14) . .
O6 Cd1 O2 88.49(14) 2_666 .
N6 Cd1 O1 97.3(2) 2_655 .
N3 Cd1 O1 84.43(15) . .
N6' Cd1 O1 97(3) 2_655 .
O5 Cd1 O1 90.73(14) . .
O6 Cd1 O1 140.87(14) 2_666 .
O2 Cd1 O1 53.88(15) . .
N6 Cd1 O5 93.9(2) 2_655 2_666
N3 Cd1 O5 84.94(13) . 2_666
N6' Cd1 O5 94(4) 2_655 2_666
O5 Cd1 O5 74.25(13) . 2_666
O6 Cd1 O5 52.79(12) 2_666 2_666
O2 Cd1 O5 141.25(14) . 2_666
O1 Cd1 O5 161.98(15) . 2_666
N6 Cd1 C94 91.8(3) 2_655 .
N3 Cd1 C94 88.84(15) . .
N6' Cd1 C94 92(5) 2_655 .
O5 Cd1 C94 117.31(18) . .
O6 Cd1 C94 115.19(18) 2_666 .
O2 Cd1 C94 27.16(17) . .
O1 Cd1 C94 26.73(18) . .
O5 Cd1 C94 166.63(17) 2_666 .
N4 Cd2 N1 175.71(14) . 2_767
N4 Cd2 O4 90.07(15) . 2_756
N1 Cd2 O4 87.77(14) 2_767 2_756
N4 Cd2 O3 90.24(15) . .
N1 Cd2 O3 88.31(15) 2_767 .
O4 Cd2 O3 130.00(13) 2_756 .
N4 Cd2 O7 95.98(16) . .
N1 Cd2 O7 87.97(15) 2_767 .
O4 Cd2 O7 142.85(14) 2_756 .
O3 Cd2 O7 86.71(13) . .
N4 Cd2 O8 91.95(15) . .
N1 Cd2 O8 91.71(16) 2_767 .
O4 Cd2 O8 88.81(13) 2_756 .
O3 Cd2 O8 141.13(12) . .
O7 Cd2 O8 54.46(14) . .
N4 Cd2 O3 91.25(14) . 2_756
N1 Cd2 O3 84.49(13) 2_767 2_756
O4 Cd2 O3 52.61(13) 2_756 2_756
O3 Cd2 O3 77.39(13) . 2_756
O7 Cd2 O3 162.57(14) . 2_756
O8 Cd2 O3 141.29(13) . 2_756
N4 Cd2 C67 95.02(16) . .
N1 Cd2 C67 89.26(16) 2_767 .
O4 Cd2 C67 115.77(16) 2_756 .
O3 Cd2 C67 114.00(16) . .
O7 Cd2 C67 27.29(15) . .
O8 Cd2 C67 27.19(15) . .
O3 Cd2 C67 166.90(16) 2_756 .
C5 N1 C1 115.2(5) . .
C5 N1 Cd2 120.1(4) . 2_767
C1 N1 Cd2 124.1(3) . 2_767
C6 N2 C10 128.7(9) . .
C11 N3 C15 116.4(4) . .
C11 N3 Cd1 119.2(3) . .
C15 N3 Cd1 124.3(3) . .
C38 N4 C34 117.2(5) . .
C38 N4 Cd2 117.2(4) . .
C34 N4 Cd2 125.6(4) . .
C39 N5 C43 116.7(8) . .
C31 N7 C25 120.2(4) . .
C31 N7 C19 118.8(4) . .
C25 N7 C19 118.9(4) . .
C58 N8 C52 125.1(4) . .
C58 N8 C64 117.3(4) . .
C52 N8 C64 117.5(4) . .
C97 N9 C96 123.8(13) . .
C97 N9 C95 135.4(14) . .
C96 N9 C95 98.9(11) . .
C94 O1 Cd1 91.5(4) . .
C94 O2 Cd1 91.8(4) . .
C81 O3 Cd2 170.1(3) . .
C81 O3 Cd2 86.5(3) . 2_756
Cd2 O3 Cd2 102.61(13) . 2_756
C81 O4 Cd2 97.5(3) . 2_756
C80 O5 Cd1 165.4(3) . .
C80 O5 Cd1 86.8(3) . 2_666
Cd1 O5 Cd1 105.75(13) . 2_666
C80 O6 Cd1 97.1(3) . 2_666
C67 O7 Cd2 92.8(3) . .
C67 O8 Cd2 89.8(3) . .
O10 S1 O9 118.1(5) . .
O10 S1 C85 106.8(4) . .
O9 S1 C85 108.0(4) . .
O10 S1 C88 108.3(4) . .
O9 S1 C88 108.3(4) . .
C85 S1 C88 106.9(3) . .
O12 S2 O11 118.8(3) . .
O12 S2 C71 108.9(3) . .
O11 S2 C71 107.4(3) . .
O12 S2 C74 107.4(3) . .
O11 S2 C74 107.7(3) . .
C71 S2 C74 105.9(2) . .
N9 C97 O13 116.9(17) . .
N9 C97 H97 121.6 . .
O13 C97 H97 121.6 . .
N9 C96 H96A 109.5 . .
N9 C96 H96B 109.5 . .
H96A C96 H96B 109.5 . .
N9 C96 H96C 109.5 . .
H96A C96 H96C 109.5 . .
H96B C96 H96C 109.5 . .

loop_
_geom_bond_atom_site_label_1
_geom_bond_atom_site_label_2
_geom_bond_distance
_geom_bond_site_symmetry_2
C1 N1 1.349(7) .
C1 C2 1.365(8) .
C1 H1 0.9300 .
C2 C3 1.381(7) .
C2 H2 0.9300 .
C3 C4 1.385(8) .
C3 C16 1.475(7) .
C4 C5 1.366(8) .
C4 H4 0.9300 .
C5 N1 1.313(7) .
C5 H5 0.9300 .
C6 N2 1.324(14) .
C6 C7 1.442(13) .
C6 H6 0.9300 .
C7 C8 1.373(12) .
C7 H7 0.9300 .
C8 C9 1.386(12) .
C8 C22 1.495(9) .
C9 C10 1.445(13) .
C9 H9 0.9300 .
C10 N2 1.385(14) .
C10 H10 0.9300 .
C11 N3 1.326(6) .
C11 C12 1.374(7) .
C11 H11 0.9300 .
C12 C13 1.395(7) .
C12 H12 0.9300 .
C13 C14 1.371(7) .
C13 C28 1.478(6) .
C14 C15 1.371(7) .
C14 H14 0.9300 .
C15 N3 1.336(6) .
C15 H15 0.9300 .
C16 C17 1.380(8) .
C16 C21 1.394(7) .
C17 C18 1.399(8) .
C17 H17 0.9300 .
C18 C19 1.394(7) .
C18 H18 0.9300 .
C19 C20 1.368(8) .
C19 N7 1.427(7) .
C20 C21 1.368(8) .
C20 H20 0.9300 .
C21 H21 0.9300 .
C22 C23 1.380(10) .
C22 C27 1.379(10) .
C23 C24 1.370(8) .
C23 H23 0.9300 .
C24 C25 1.386(9) .
C24 H24 0.9300 .
C25 C26 1.392(8) .
C25 N7 1.424(6) .
C26 C27 1.369(8) .
C26 H26 0.9300 .
C27 H27 0.9300 .
C28 C29 1.373(7) .
C28 C33 1.380(7) .
C29 C30 1.382(7) .
C29 H29 0.9300 .
C30 C31 1.372(7) .
C30 H30 0.9300 .
C31 C32 1.376(7) .
C31 N7 1.424(6) .
C32 C33 1.379(7) .
C32 H32 0.9300 .
C33 H33 0.9300 .
C34 N4 1.330(7) .
C34 C35 1.384(8) .
C34 H34 0.9300 .
C35 C36 1.374(7) .
C35 H35 0.9300 .
C36 C37 1.390(8) .
C36 C49 1.473(7) .
C37 C38 1.381(8) .
C37 H37 0.9300 .
C38 N4 1.307(7) .
C38 H38 0.9300 .
C39 N5 1.235(11) .
C39 C40 1.404(12) .
C39 H39 0.9300 .
C40 C41 1.319(10) .
C40 H40 0.9300 .
C41 C42 1.385(10) .
C41 C55 1.482(8) .
C42 C43 1.401(11) .
C42 H42 0.9300 .
C43 N5 1.371(11) .
C43 H43 0.9300 .
C44 N6 1.304(13) .
C44 C45 1.371(10) .
C44 H44B 0.9600 .
C45 C46 1.388(13) .
C45 H45B 0.9599 .
C46 C47 1.384(13) .
C46 C61 1.488(8) .
C47 C48 1.395(10) .
C47 H47B 0.9600 .
C48 N6 1.318(13) .
C48 H48B 0.9599 .
N6 Cd1 2.308(7) 2_655
C44' C45' 1.3900 .
C44' N6' 1.3900 .
C44' H44A 0.9598 .
C45' C46' 1.3900 .
C45' H45A 0.9600 .
C46' C47' 1.3900 .
C46' C61 1.494(10) .
C47' C48' 1.3900 .
C47' H47A 0.9601 .
C48' N6' 1.3900 .
C48' H48A 0.9601 .
N6' Cd1 2.337(10) 2_655
C49 C54 1.392(7) .
C49 C50 1.393(7) .
C50 C51 1.377(7) .
C50 H50 0.9300 .
C51 C52 1.398(7) .
C51 H51 0.9300 .
C52 C53 1.391(7) .
C52 N8 1.413(6) .
C53 C54 1.361(8) .
C53 H53 0.9300 .
C54 H54 0.9300 .
C55 C60 1.377(9) .
C55 C56 1.403(8) .
C56 C57 1.369(8) .
C56 H56 0.9300 .
C57 C58 1.384(8) .
C57 H57 0.9300 .
C58 C59 1.398(7) .
C58 N8 1.409(6) .
C59 C60 1.379(8) .
C59 H59 0.9300 .
C60 H60 0.9300 .
C61 C66 1.359(8) .
C61 C62 1.360(8) .
C62 C63 1.389(7) .
C62 H62 0.9300 .
C63 C64 1.359(7) .
C63 H63 0.9300 .
C64 C65 1.376(8) .
C64 N8 1.436(6) .
C65 C66 1.387(8) .
C65 H65 0.9300 .
C66 H66 0.9300 .
C67 O8 1.241(6) .
C67 O7 1.246(7) .
C67 C68 1.508(7) .
C67 Cd2 2.715(5) .
C68 C73 1.369(7) .
C68 C69 1.386(8) .
C69 C70 1.395(7) .
C69 H69 0.9300 .
C70 C71 1.385(8) .
C70 H70 0.9300 .
C71 C72 1.368(9) .
C71 S2 1.773(5) .
C72 C73 1.377(8) .
C72 H72 0.9300 .
C73 H73 0.9300 .
C74 C75 1.356(7) .
C74 C79 1.382(8) .
C74 S2 1.779(5) .
C75 C76 1.380(7) .
C75 H75 0.9300 .
C76 C77 1.374(7) .
C76 H76 0.9300 .
C77 C78 1.376(7) .
C77 C80 1.492(7) .
C78 C79 1.373(8) .
C78 H78 0.9300 .
C79 H79 0.9300 .
C80 O6 1.240(6) .
C80 O5 1.267(6) .
C81 O3 1.237(6) .
C81 O4 1.264(6) .
C81 C82 1.502(7) .
C82 C83 1.361(8) .
C82 C87 1.388(9) .
C83 C84 1.384(8) .
C83 H83 0.9300 .
C84 C85 1.377(9) .
C84 H84 0.9300 .
C85 C86 1.364(9) .
C85 S1 1.770(6) .
C86 C87 1.386(8) .
C86 H86 0.9300 .
C87 H87 0.9300 .
C88 C93 1.365(10) .
C88 C89 1.399(11) .
C88 S1 1.774(6) .
C89 C90 1.390(9) .
C89 H89 0.9300 .
C90 C91 1.376(9) .
C90 H90 0.9300 .
C91 C92 1.396(10) .
C91 C94 1.498(8) .
C92 C93 1.377(9) .
C92 H92 0.9300 .
C93 H93 0.9300 .
C94 O1 1.235(8) .
C94 O2 1.254(8) .
C94 Cd1 2.746(5) .
C95 N9 1.438(14) .
C95 H95A 0.9600 .
C95 H95B 0.9600 .
C95 H95C 0.9600 .
Cd1 N6 2.308(7) 2_655
Cd1 N3 2.330(4) .
Cd1 N6' 2.34(11) 2_655
Cd1 O5 2.340(4) .
Cd1 O6 2.351(4) 2_666
Cd1 O2 2.404(4) .
Cd1 O1 2.421(4) .
Cd1 O5 2.559(3) 2_666
Cd2 N4 2.310(4) .
Cd2 N1 2.331(4) 2_767
Cd2 O4 2.339(3) 2_756
Cd2 O3 2.351(4) .
Cd2 O7 2.352(4) .
Cd2 O8 2.419(4) .
Cd2 O3 2.588(3) 2_756
N1 Cd2 2.331(4) 2_767
N9 C97 1.284(14) .
N9 C96 1.431(14) .
O3 Cd2 2.588(3) 2_756
O4 Cd2 2.339(3) 2_756
O5 Cd1 2.559(3) 2_666
O6 Cd1 2.351(4) 2_666
O9 S1 1.427(8) .
O10 S1 1.417(9) .
O11 S2 1.429(5) .
O12 S2 1.406(6) .
C97 O13 1.292(17) .
C97 H97 0.9300 .
C96 H96A 0.9600 .
C96 H96B 0.9600 .
C96 H96C 0.9600 .

loop_
_platon_squeeze_void_nr
_platon_squeeze_void_average_x
_platon_squeeze_void_average_y
_platon_squeeze_void_average_z
_platon_squeeze_void_volume
_platon_squeeze_void_count_electrons
_platon_squeeze_void_content
1 0.000 0.000 0.000 717 155 ' '
2 0.223 0.648 0.157 9 0 ' '
3 0.452 0.807 0.562 9 1 ' '
4 0.547 0.193 0.437 9 1 ' '
5 0.777 0.352 0.842 9 0 ' '
